data_4510130
loop_
_publ_author_name
'Gai, Yanli'
'Jiang, Feilong'
'Chen, Lian'
'Wu, Mingyan'
'Su, Kongzhao'
'Pan, Jie'
'Wan, Xiuyan'
'Hong, Maochun'

_publ_section_title
;
 Europium and Terbium Coordination Polymers Assembled from Hexacarboxylate
 Ligands: Structures and Luminescent Properties
;
_journal_issue 3
_journal_name_full 'Crystal Growth &amp; Design'
_journal_page_first 1010
_journal_paper_doi 10.1021/cg401452p
_journal_volume 14
_journal_year 2014
_chemical_formula_sum 'C12 H12 O10 Tb'
_chemical_formula_weight 475.14
_chemical_name_systematic
; 
 ? 
;
_space_group_IT_number 14
_symmetry_cell_setting monoclinic
_symmetry_space_group_name_Hall '-P 2ybc'
_symmetry_space_group_name_H-M 'P 1 21/c 1'
_atom_sites_solution_hydrogens geom
_atom_sites_solution_primary direct
_atom_sites_solution_secondary difmap
_audit_creation_method SHELXL-97
_cell_angle_alpha 90.00
_cell_angle_beta 109.307(9)
_cell_angle_gamma 90.00
_cell_formula_units_Z 4
_cell_length_a 8.728(5)
_cell_length_b 18.911(10)
_cell_length_c 9.289(6)
_cell_measurement_reflns_used 1649
_cell_measurement_temperature 298(2)
_cell_measurement_theta_max 27.4256
_cell_measurement_theta_min 2.5613
_cell_volume 1447.0(15)
_computing_cell_refinement 'CrystalClear (Rigaku Inc., 2007)'
_computing_data_collection 'CrystalClear (Rigaku Inc., 2007)'
_computing_data_reduction 'CrystalClear (Rigaku Inc., 2007)'
_computing_structure_refinement 'SHELXL-97 (Sheldrick, 1997)'
_computing_structure_solution 'SHELXS-97 (Sheldrick, 1990)'
_diffrn_ambient_temperature 298(2)
_diffrn_detector_area_resol_mean 13.6612
_diffrn_measured_fraction_theta_full 0.996
_diffrn_measured_fraction_theta_max 0.996
_diffrn_measurement_device_type Mercury2_(2x2_bin_mode)
_diffrn_measurement_method CCD_Profile_fitting
_diffrn_radiation_monochromator graphite
_diffrn_radiation_source 'fine-focus sealed tube'
_diffrn_radiation_type MoK\a
_diffrn_radiation_wavelength 0.71073
_diffrn_reflns_av_R_equivalents 0.0426
_diffrn_reflns_av_sigmaI/netI 0.0408
_diffrn_reflns_limit_h_max 11
_diffrn_reflns_limit_h_min -11
_diffrn_reflns_limit_k_max 24
_diffrn_reflns_limit_k_min -19
_diffrn_reflns_limit_l_max 12
_diffrn_reflns_limit_l_min -11
_diffrn_reflns_number 11044
_diffrn_reflns_theta_full 27.39
_diffrn_reflns_theta_max 27.39
_diffrn_reflns_theta_min 2.15
_exptl_absorpt_coefficient_mu 4.940
_exptl_absorpt_correction_T_max 0.6379
_exptl_absorpt_correction_T_min 0.5245
_exptl_absorpt_correction_type multi-scan
_exptl_crystal_colour colorless
_exptl_crystal_density_diffrn 2.181
_exptl_crystal_density_method 'not measured'
_exptl_crystal_description plate
_exptl_crystal_F_000 916
_exptl_crystal_size_max 0.15
_exptl_crystal_size_mid 0.10
_exptl_crystal_size_min 0.10
_refine_diff_density_max 2.499
_refine_diff_density_min -2.362
_refine_diff_density_rms 0.204
_refine_ls_extinction_method none
_refine_ls_goodness_of_fit_ref 1.064
_refine_ls_hydrogen_treatment mixed
_refine_ls_matrix_type full
_refine_ls_number_parameters 198
_refine_ls_number_reflns 3270
_refine_ls_number_restraints 0
_refine_ls_restrained_S_all 1.064
_refine_ls_R_factor_all 0.0479
_refine_ls_R_factor_gt 0.0428
_refine_ls_shift/su_max 0.000
_refine_ls_shift/su_mean 0.000
_refine_ls_structure_factor_coef Fsqd
_refine_ls_weighting_details 'calc w=1/[\s^2^(Fo^2^)+(0.0633P)^2^+4.6094P] where P=(Fo^2^+2Fc^2^)/3'
_refine_ls_weighting_scheme calc
_refine_ls_wR_factor_gt 0.1099
_refine_ls_wR_factor_ref 0.1152
_reflns_number_gt 2895
_reflns_number_total 3270
_reflns_threshold_expression >2sigma(I)
_cod_data_source_file cg401452p_si_002.cif
_cod_data_source_block c:complex_2
_cod_depositor_comments
;
The following automatic conversions were performed:

'_exptl_absorpt_correction_type' value 'Multi-scan' changed to
'multi-scan' according to
/usr/data/users/saulius/crontab/automatic-downloads/current/ACS/lib/dictionaries/cif_core.dic
dictionary named 'cif_core.dic' version 2.4.2 from 2011-04-26.

Automatic conversion script
Id: cif_fix_values 2281 2013-09-26 08:29:07Z andrius 
;
_cod_original_sg_symbol_H-M p21/c
_cod_database_code 4510130

loop_
_symmetry_equiv_pos_as_xyz
'x, y, z'
'-x, y+1/2, -z+1/2'
'-x, -y, -z'
'x, -y-1/2, z-1/2'

loop_
_atom_site_label
_atom_site_type_symbol
_atom_site_fract_x
_atom_site_fract_y
_atom_site_fract_z
_atom_site_U_iso_or_equiv
_atom_site_adp_type
_atom_site_occupancy
_atom_site_symmetry_multiplicity
_atom_site_calc_flag
_atom_site_refinement_flags
Tb1 Tb 0.20942(3) 0.446837(13) 0.48394(3) 0.02128(12) Uani 1 1 d .
O1 O 0.2652(8) 0.3803(3) 0.2826(7) 0.0565(16) Uani 1 1 d .
H1A H 0.3233 0.4070 0.2507 0.068 Uiso 1 1 d R
H1B H 0.3342 0.3413 0.3308 0.068 Uiso 1 1 d R
O2 O 0.3039(6) 0.5539(2) 0.6294(6) 0.0362(11) Uani 1 1 d .
H2A H 0.3972 0.5605 0.7123 0.043 Uiso 1 1 d R
H2B H 0.2155 0.5858 0.6290 0.043 Uiso 1 1 d R
O3 O 0.0060(5) 0.4646(2) 0.6206(5) 0.0268(8) Uani 1 1 d .
O4 O 0.2396(6) 0.4248(3) 0.7708(5) 0.0391(11) Uani 1 1 d .
O5 O -0.3251(5) 0.4833(2) 0.6603(5) 0.0318(9) Uani 1 1 d .
O6 O -0.5328(5) 0.4090(2) 0.6085(5) 0.0339(10) Uani 1 1 d .
O7 O -0.0379(5) 0.1180(2) 0.8455(5) 0.0303(9) Uani 1 1 d .
O8 O 0.1524(6) 0.1819(2) 1.0044(5) 0.0381(11) Uani 1 1 d .
C1 C 0.1049(7) 0.4521(3) 0.7545(7) 0.0216(11) Uani 1 1 d .
C2 C 0.0547(6) 0.4744(3) 0.8861(6) 0.0219(10) Uani 1 1 d .
C3 C -0.0660(7) 0.4376(3) 0.9224(7) 0.0217(11) Uani 1 1 d .
C4 C -0.1214(7) 0.4638(3) 1.0357(6) 0.0236(11) Uani 1 1 d .
H4 H -0.2032 0.4402 1.0597 0.028 Uiso 1 1 calc R
C5 C -0.1284(7) 0.3676(3) 0.8448(6) 0.0217(10) Uani 1 1 d .
C6 C -0.2729(7) 0.3613(3) 0.7249(7) 0.0264(12) Uani 1 1 d .
C7 C -0.3184(8) 0.2947(3) 0.6596(8) 0.0375(15) Uani 1 1 d .
H7 H -0.4140 0.2902 0.5774 0.045 Uiso 1 1 calc R
C8 C -0.2249(8) 0.2357(3) 0.7142(8) 0.0372(15) Uani 1 1 d .
H8 H -0.2560 0.1919 0.6682 0.045 Uiso 1 1 calc R
C9 C -0.0826(7) 0.2423(3) 0.8396(7) 0.0280(12) Uani 1 1 d .
C10 C -0.0353(7) 0.3081(3) 0.9030(7) 0.0259(11) Uani 1 1 d .
H10 H 0.0599 0.3127 0.9856 0.031 Uiso 1 1 calc R
C11 C 0.0166(7) 0.1773(3) 0.9009(7) 0.0281(12) Uani 1 1 d .
C12 C -0.3840(7) 0.4231(3) 0.6590(7) 0.0263(11) Uani 1 1 d .
O10 O 0.5387(13) 0.5903(6) 0.9213(11) 0.116(3) Uiso 1 1 d .
O9 O 0.3543(16) 0.2360(6) 0.2991(13) 0.144(4) Uiso 1 1 d .

loop_
_atom_site_aniso_label
_atom_site_aniso_U_11
_atom_site_aniso_U_22
_atom_site_aniso_U_33
_atom_site_aniso_U_23
_atom_site_aniso_U_13
_atom_site_aniso_U_12
Tb1 0.02134(18) 0.01566(17) 0.02529(19) 0.00003(8) 0.00563(13) -0.00010(8)
O1 0.076(4) 0.053(3) 0.054(4) -0.018(3) 0.040(3) -0.018(3)
O2 0.031(2) 0.031(3) 0.041(3) -0.0096(18) 0.004(2) -0.0004(17)
O3 0.031(2) 0.027(2) 0.020(2) -0.0003(16) 0.0058(17) 0.0014(17)
O4 0.036(2) 0.052(3) 0.029(2) 0.001(2) 0.011(2) 0.015(2)
O5 0.036(2) 0.018(2) 0.043(3) 0.0072(17) 0.015(2) 0.0006(17)
O6 0.023(2) 0.026(2) 0.050(3) 0.0065(19) 0.0068(19) 0.0048(17)
O7 0.032(2) 0.0142(19) 0.041(3) 0.0032(16) 0.0065(19) 0.0028(16)
O8 0.037(2) 0.022(2) 0.043(3) -0.0055(18) -0.002(2) 0.0055(18)
C1 0.026(3) 0.018(3) 0.022(3) -0.0012(19) 0.009(2) -0.0006(19)
C2 0.024(3) 0.019(3) 0.020(3) 0.000(2) 0.004(2) 0.003(2)
C3 0.026(3) 0.017(2) 0.021(3) 0.0010(19) 0.006(2) 0.002(2)
C4 0.027(3) 0.020(3) 0.023(3) 0.000(2) 0.007(2) -0.002(2)
C5 0.025(3) 0.024(3) 0.016(2) -0.003(2) 0.006(2) -0.002(2)
C6 0.025(3) 0.023(3) 0.030(3) 0.000(2) 0.006(2) 0.002(2)
C7 0.033(3) 0.023(3) 0.041(4) 0.001(3) -0.010(3) -0.004(2)
C8 0.036(3) 0.018(3) 0.046(4) -0.008(3) -0.001(3) 0.000(3)
C9 0.034(3) 0.017(3) 0.030(3) -0.001(2) 0.008(2) -0.001(2)
C10 0.027(3) 0.022(3) 0.025(3) -0.001(2) 0.002(2) 0.000(2)
C11 0.032(3) 0.022(3) 0.029(3) 0.000(2) 0.007(2) 0.005(2)
C12 0.029(3) 0.022(3) 0.026(3) 0.002(2) 0.008(2) 0.004(2)

loop_
_atom_type_symbol
_atom_type_description
_atom_type_scat_dispersion_real
_atom_type_scat_dispersion_imag
_atom_type_scat_source
C C 0.0033 0.0016 'International Tables Vol C Tables 4.2.6.8 and 6.1.1.4'
H H 0.0000 0.0000 'International Tables Vol C Tables 4.2.6.8 and 6.1.1.4'
O O 0.0106 0.0060 'International Tables Vol C Tables 4.2.6.8 and 6.1.1.4'
Tb Tb -0.1723 4.1537 'International Tables Vol C Tables 4.2.6.8 and 6.1.1.4'

loop_
_geom_angle_atom_site_label_1
_geom_angle_atom_site_label_2
_geom_angle_atom_site_label_3
_geom_angle
_geom_angle_site_symmetry_1
_geom_angle_site_symmetry_3
O6 Tb1 O5 85.84(16) 1_655 3_566
O6 Tb1 O2 83.24(17) 1_655 .
O5 Tb1 O2 73.46(17) 3_566 .
O6 Tb1 O1 79.2(2) 1_655 .
O5 Tb1 O1 67.51(18) 3_566 .
O2 Tb1 O1 138.02(18) . .
O6 Tb1 O7 131.40(15) 1_655 4_565
O5 Tb1 O7 117.11(16) 3_566 4_565
O2 Tb1 O7 142.26(15) . 4_565
O1 Tb1 O7 72.71(18) . 4_565
O6 Tb1 O3 155.51(15) 1_655 3_566
O5 Tb1 O3 78.92(15) 3_566 3_566
O2 Tb1 O3 74.14(16) . 3_566
O1 Tb1 O3 111.66(19) . 3_566
O7 Tb1 O3 73.00(14) 4_565 3_566
O6 Tb1 O8 81.01(15) 1_655 4_565
O5 Tb1 O8 136.70(16) 3_566 4_565
O2 Tb1 O8 144.05(16) . 4_565
O1 Tb1 O8 69.56(18) . 4_565
O7 Tb1 O8 52.39(14) 4_565 4_565
O3 Tb1 O8 123.05(15) 3_566 4_565
O6 Tb1 O3 121.82(16) 1_655 .
O5 Tb1 O3 136.29(14) 3_566 .
O2 Tb1 O3 76.96(16) . .
O1 Tb1 O3 143.95(17) . .
O7 Tb1 O3 71.69(15) 4_565 .
O3 Tb1 O3 62.34(16) 3_566 .
O8 Tb1 O3 84.31(16) 4_565 .
O6 Tb1 O4 71.56(16) 1_655 .
O5 Tb1 O4 139.07(17) 3_566 .
O2 Tb1 O4 70.41(17) . .
O1 Tb1 O4 136.07(18) . .
O7 Tb1 O4 103.25(16) 4_565 .
O3 Tb1 O4 108.39(14) 3_566 .
O8 Tb1 O4 74.00(16) 4_565 .
O3 Tb1 O4 50.28(14) . .
O6 Tb1 C11 105.97(17) 1_655 4_565
O5 Tb1 C11 129.85(17) 3_566 4_565
O2 Tb1 C11 154.61(17) . 4_565
O1 Tb1 C11 67.36(18) . 4_565
O7 Tb1 C11 26.21(15) 4_565 4_565
O3 Tb1 C11 98.51(16) 3_566 4_565
O8 Tb1 C11 26.26(16) 4_565 4_565
O3 Tb1 C11 78.15(16) . 4_565
O4 Tb1 C11 89.78(17) . 4_565
O6 Tb1 C1 96.29(17) 1_655 .
O5 Tb1 C1 141.74(15) 3_566 .
O2 Tb1 C1 68.92(16) . .
O1 Tb1 C1 150.49(17) . .
O7 Tb1 C1 89.83(16) 4_565 .
O3 Tb1 C1 84.40(15) 3_566 .
O8 Tb1 C1 80.93(16) 4_565 .
O3 Tb1 C1 25.62(15) . .
O4 Tb1 C1 25.00(16) . .
C11 Tb1 C1 86.37(16) 4_565 .
Tb1 O1 H1A 104.9 . .
Tb1 O1 H1B 107.0 . .
H1A O1 H1B 105.6 . .
Tb1 O2 H2A 128.3 . .
Tb1 O2 H2B 113.0 . .
H2A O2 H2B 113.3 . .
C1 O3 Tb1 133.7(3) . 3_566
C1 O3 Tb1 95.9(3) . .
Tb1 O3 Tb1 117.66(16) 3_566 .
C1 O4 Tb1 92.1(4) . .
C12 O5 Tb1 139.9(4) . 3_566
C12 O6 Tb1 148.1(4) . 1_455
C11 O7 Tb1 94.8(4) . 4_566
C11 O8 Tb1 91.9(3) . 4_566
O4 C1 O3 120.1(5) . .
O4 C1 C2 122.6(5) . .
O3 C1 C2 117.2(5) . .
O4 C1 Tb1 62.9(3) . .
O3 C1 Tb1 58.5(3) . .
C2 C1 Tb1 165.4(4) . .
C3 C2 C4 120.7(5) . 3_567
C3 C2 C1 120.5(5) . .
C4 C2 C1 118.6(5) 3_567 .
C4 C3 C2 119.0(5) . .
C4 C3 C5 120.8(5) . .
C2 C3 C5 120.1(5) . .
C3 C4 C2 120.3(5) . 3_567
C3 C4 H4 119.9 . .
C2 C4 H4 119.9 3_567 .
C6 C5 C10 120.3(5) . .
C6 C5 C3 123.0(5) . .
C10 C5 C3 116.7(5) . .
C5 C6 C7 118.7(5) . .
C5 C6 C12 123.4(5) . .
C7 C6 C12 117.9(5) . .
C8 C7 C6 121.5(6) . .
C8 C7 H7 119.3 . .
C6 C7 H7 119.3 . .
C7 C8 C9 119.3(6) . .
C7 C8 H8 120.3 . .
C9 C8 H8 120.3 . .
C10 C9 C8 119.5(5) . .
C10 C9 C11 121.5(5) . .
C8 C9 C11 119.0(5) . .
C9 C10 C5 120.7(5) . .
C9 C10 H10 119.7 . .
C5 C10 H10 119.7 . .
O8 C11 O7 120.5(5) . .
O8 C11 C9 120.7(5) . .
O7 C11 C9 118.8(5) . .
O8 C11 Tb1 61.8(3) . 4_566
O7 C11 Tb1 59.0(3) . 4_566
C9 C11 Tb1 173.5(4) . 4_566
O5 C12 O6 124.7(6) . .
O5 C12 C6 119.6(5) . .
O6 C12 C6 115.6(5) . .

loop_
_geom_bond_atom_site_label_1
_geom_bond_atom_site_label_2
_geom_bond_distance
_geom_bond_site_symmetry_2
Tb1 O6 2.278(4) 1_655
Tb1 O5 2.336(4) 3_566
Tb1 O2 2.423(4) .
Tb1 O1 2.434(5) .
Tb1 O7 2.445(4) 4_565
Tb1 O3 2.464(4) 3_566
Tb1 O8 2.506(4) 4_565
Tb1 O3 2.524(4) .
Tb1 O4 2.623(5) .
Tb1 C11 2.842(6) 4_565
Tb1 C1 2.945(6) .
O1 H1A 0.8372 .
O1 H1B 0.9627 .
O2 H2A 0.9254 .
O2 H2B 0.9784 .
O3 C1 1.280(7) .
O3 Tb1 2.464(4) 3_566
O4 C1 1.245(8) .
O5 C12 1.247(7) .
O5 Tb1 2.336(4) 3_566
O6 C12 1.256(7) .
O6 Tb1 2.278(4) 1_455
O7 C11 1.259(7) .
O7 Tb1 2.445(4) 4_566
O8 C11 1.258(8) .
O8 Tb1 2.506(4) 4_566
C1 C2 1.490(7) .
C2 C3 1.394(8) .
C2 C4 1.397(8) 3_567
C3 C4 1.386(8) .
C3 C5 1.520(7) .
C4 C2 1.397(8) 3_567
C4 H4 0.9300 .
C5 C6 1.384(8) .
C5 C10 1.388(8) .
C6 C7 1.396(8) .
C6 C12 1.513(8) .
C7 C8 1.376(9) .
C7 H7 0.9300 .
C8 C9 1.400(9) .
C8 H8 0.9300 .
C9 C10 1.381(8) .
C9 C11 1.503(8) .
C10 H10 0.9300 .
C11 Tb1 2.842(6) 4_566
